data_1526266
loop_
_publ_author_name
'Podlesnyak, A.'
'Mirmelstein, A.'
'Furrer, A.'
'Bobrovskii, V.'
'Voronin, V.'
'Mitberg, E.'
'Fischer, P.'
'Khlybov, E.'
'Lapin, S.'
'Fauth, F.'

_publ_section_title
;
 Peculiarities of crystal structure and crystal-field excitations in
 "1212" Al Sr2 R Cu2 O7 (R = Y, Er)
;
_journal_name_full 'Physica C (Amsterdam)'
_journal_page_first 55
_journal_page_last 63
_journal_volume 334
_journal_year 2000
_chemical_formula_sum 'Al Cu2 Er O7 Sr2'
_chemical_name_systematic 'Al Sr2 Er Cu2 O7'
_space_group_IT_number 123
_symmetry_space_group_name_Hall '-P 4 2'
_symmetry_space_group_name_H-M 'P 4/m m m'
_cell_angle_alpha 90
_cell_angle_beta 90
_cell_angle_gamma 90
_cell_formula_units_Z 1
_cell_length_a 3.8532
_cell_length_b 3.8532
_cell_length_c 11.0608
_cell_volume 164.221
_citation_journal_id_ASTM PHYCE6
_cod_data_source_file Podlesnyak_PHYCE6_2000_427.cif
_cod_data_source_block Al1Cu2Er1O7Sr2
_cod_original_cell_volume 164.2213
_cod_original_formula_sum 'Al1 Cu2 Er1 O7 Sr2'
_cod_database_code 1526266

loop_
_symmetry_equiv_pos_as_xyz
x,y,z
-y,x,z
-x,-y,z
y,-x,z
x,-y,-z
y,x,-z
-x,y,-z
-y,-x,-z
-x,-y,-z
y,-x,-z
x,y,-z
-y,x,-z
-x,y,z
-y,-x,z
x,-y,z
y,x,z

loop_
_atom_site_label
_atom_site_type_symbol
_atom_site_fract_x
_atom_site_fract_y
_atom_site_fract_z
_atom_site_occupancy
_atom_site_U_iso_or_equiv
O1 O-2 0.086 0.5 0 0.25 0.0
Sr1 Sr+2 0.5 0.5 0.1945 1 0.0
Cu1 Cu+2 0 0 0.3485 1 0.0
O3 O-2 0 0.5 0.365 1 0.0
Er1 Er+3 0.5 0.5 0.5 1 0.0
O2 O-2 0.08 0.08 0.1396 0.25 0.0
Al1 Al+3 0.043 0.043 0 0.25 0.0
